data_8106330
loop_
_publ_author_name
'Lu, Zhongliang'
'Wei, Zhen'
'Wu, Wei-Na'

_publ_section_title
;
 Crystal structure of ethyl-5-formyl-3,4-dimethylpyrrole-2-carboxylate ---
 N-(5-ethoxycarbonyl-3,4-dimethylpyrrole)-2-methylene-5-nitrobenzene-1,2-diamine
 (1:1), C26H31N5O7
;
_journal_issue 5
_journal_name_full 'Zeitschrift f\"ur Kristallographie - New Crystal Structures'
_journal_page_first 879
_journal_page_last 880
_journal_paper_doi 10.1515/ncrs-2018-0068
_journal_volume 233
_journal_year 2018
_chemical_formula_sum 'C26 H31 N5 O7'
_chemical_formula_weight 525.56
_space_group_crystal_system monoclinic
_space_group_IT_number 14
_space_group_name_Hall '-P 2yn'
_space_group_name_H-M_alt 'P 1 21/n 1'
_atom_sites_solution_hydrogens mixed
_cell_angle_alpha 90
_cell_angle_beta 92.314(4)
_cell_angle_gamma 90
_cell_formula_units_Z 4
_cell_length_a 7.0353(5)
_cell_length_b 15.1943(8)
_cell_length_c 24.8536(13)
_cell_measurement_reflns_used 5621
_cell_measurement_temperature 296(2)
_cell_measurement_theta_max 22.39
_cell_measurement_theta_min 2.68
_cell_volume 2654.6(3)
_computing_cell_refinement 'Bruker SMART'
_computing_data_collection 'Bruker SMART'
_computing_data_reduction 'Bruker SAINT'
_computing_molecular_graphics 'Bruker SHELXTL'
_computing_publication_material 'Bruker SHELXTL'
_computing_structure_refinement 'SHELXL-2017/1 (Sheldrick, 2017)'
_computing_structure_solution 'Bruker SHELXTL'
_diffrn_ambient_temperature 296(2)
_diffrn_measured_fraction_theta_full 0.999
_diffrn_measured_fraction_theta_max 0.999
_diffrn_measurement_device_type 'CCD area detector'
_diffrn_measurement_method 'phi and omega scans'
_diffrn_radiation_type MoK\a
_diffrn_radiation_wavelength 0.71073
_diffrn_reflns_av_R_equivalents 0.0288
_diffrn_reflns_av_unetI/netI 0.0269
_diffrn_reflns_Laue_measured_fraction_full 0.999
_diffrn_reflns_Laue_measured_fraction_max 0.999
_diffrn_reflns_limit_h_max 8
_diffrn_reflns_limit_h_min -8
_diffrn_reflns_limit_k_max 16
_diffrn_reflns_limit_k_min -18
_diffrn_reflns_limit_l_max 29
_diffrn_reflns_limit_l_min -26
_diffrn_reflns_number 21426
_diffrn_reflns_point_group_measured_fraction_full 0.999
_diffrn_reflns_point_group_measured_fraction_max 0.999
_diffrn_reflns_theta_full 25.007
_diffrn_reflns_theta_max 25.007
_diffrn_reflns_theta_min 1.640
_exptl_absorpt_coefficient_mu 0.097
_exptl_absorpt_correction_type multi-scan
_exptl_absorpt_process_details sadabs
_exptl_crystal_colour colorless
_exptl_crystal_density_diffrn 1.315
_exptl_crystal_description block
_exptl_crystal_F_000 1112
_exptl_crystal_size_max 0.150
_exptl_crystal_size_mid 0.120
_exptl_crystal_size_min 0.120
_refine_diff_density_max 0.305
_refine_diff_density_min -0.242
_refine_diff_density_rms 0.039
_refine_ls_extinction_coef .
_refine_ls_extinction_method none
_refine_ls_goodness_of_fit_ref 1.040
_refine_ls_hydrogen_treatment constr
_refine_ls_matrix_type full
_refine_ls_number_parameters 379
_refine_ls_number_reflns 4674
_refine_ls_number_restraints 41
_refine_ls_restrained_S_all 1.050
_refine_ls_R_factor_all 0.0835
_refine_ls_R_factor_gt 0.0535
_refine_ls_shift/su_max 0.000
_refine_ls_shift/su_mean 0.000
_refine_ls_structure_factor_coef Fsqd
_refine_ls_weighting_details 'w=1/[\s^2^(Fo^2^)+(0.0777P)^2^+0.8943P] where P=(Fo^2^+2Fc^2^)/3'
_refine_ls_weighting_scheme calc
_refine_ls_wR_factor_gt 0.1415
_refine_ls_wR_factor_ref 0.1615
_reflns_Friedel_coverage 0.000
_reflns_Friedel_fraction_full .
_reflns_Friedel_fraction_max .
_reflns_number_gt 3114
_reflns_number_total 4674
_reflns_threshold_expression 'I > 2\s(I)'
_cod_data_source_file suppl_ncrs-2018-0068_suppl.cif
_cod_data_source_block z
_cod_original_sg_symbol_H-M 'P 21/n'
_cod_database_code 8106330
_shelx_space_group_comment
; 
The symmetry employed for this shelxl refinement is uniquely defined 
by the following loop, which should always be used as a source of 
symmetry information in preference to the above space-group names. 
They are only intended as comments. 
;
_shelx_estimated_absorpt_t_min 0.986
_shelx_estimated_absorpt_t_max 0.988

loop_
_space_group_symop_operation_xyz
'x, y, z'
'-x+1/2, y+1/2, -z+1/2'
'-x, -y, -z'
'x-1/2, -y-1/2, z-1/2'

loop_
_atom_site_label
_atom_site_type_symbol
_atom_site_fract_x
_atom_site_fract_y
_atom_site_fract_z
_atom_site_U_iso_or_equiv
_atom_site_adp_type
_atom_site_occupancy
_atom_site_site_symmetry_order
_atom_site_calc_flag
_atom_site_refinement_flags_posn
_atom_site_refinement_flags_adp
_atom_site_refinement_flags_occupancy
_atom_site_disorder_assembly
_atom_site_disorder_group
N1 N 0.2595(3) 0.37600(11) 0.46458(7) 0.0494(5) Uani 1 1 d . . . . .
H1 H 0.257268 0.333279 0.487238 0.059 Uiso 1 1 calc R U . . .
N2 N 0.2398(3) 0.44298(11) 0.57195(7) 0.0461(5) Uani 1 1 d . . . . .
N3 N 0.2075(4) 0.67697(15) 0.70788(9) 0.0682(6) Uani 1 1 d . . . . .
N4 N 0.2587(4) 0.32500(13) 0.65157(8) 0.0700(7) Uani 1 1 d . . . . .
H4A H 0.199496 0.292830 0.674009 0.084 Uiso 1 1 d R U . . .
H4B H 0.208581 0.317565 0.619698 0.084 Uiso 1 1 d R U . . .
N5 N 0.2689(3) 0.06080(12) 0.48402(7) 0.0490(5) Uani 1 1 d . . . . .
H5 H 0.285354 0.104797 0.462941 0.059 Uiso 1 1 calc R U . . .
O2 O 0.2753(4) 0.21338(12) 0.41574(7) 0.0977(8) Uani 1 1 d . . . . .
O3 O 0.2026(4) 0.73328(13) 0.67244(9) 0.0917(7) Uani 1 1 d . . . . .
O4 O 0.2038(4) 0.69626(14) 0.75596(8) 0.0984(8) Uani 1 1 d . . . . .
O5 O 0.2947(3) -0.13150(11) 0.40247(7) 0.0798(6) Uani 1 1 d . . . . .
O6 O 0.3432(3) 0.00817(12) 0.37991(7) 0.0816(6) Uani 1 1 d . . . . .
O7 O 0.2514(3) 0.22104(11) 0.54719(7) 0.0759(6) Uani 1 1 d . . . . .
C1 C 0.1865(7) 0.1541(3) 0.2847(2) 0.0953(18) Uani 0.757(8) 1 d D U P A 1
H1A H 0.139204 0.194087 0.257429 0.143 Uiso 0.757(8) 1 calc R U P A 1
H1B H 0.091564 0.145537 0.310885 0.143 Uiso 0.757(8) 1 calc R U P A 1
H1C H 0.215864 0.098639 0.268481 0.143 Uiso 0.757(8) 1 calc R U P A 1
C2 C 0.3618(7) 0.1913(2) 0.31159(16) 0.0694(13) Uani 0.757(8) 1 d D U P A 1
H2A H 0.409093 0.151064 0.339309 0.083 Uiso 0.757(8) 1 calc R U P A 1
H2B H 0.459334 0.197873 0.285390 0.083 Uiso 0.757(8) 1 calc R U P A 1
O1 O 0.3231(7) 0.2765(3) 0.33565(19) 0.0633(11) Uani 0.757(8) 1 d D U P A 1
C1A C 0.373(3) 0.1625(12) 0.2805(9) 0.131(8) Uani 0.243(8) 1 d D U P A 2
H1AA H 0.334915 0.114919 0.257046 0.196 Uiso 0.243(8) 1 calc R U P A 2
H1AB H 0.473415 0.143063 0.304976 0.196 Uiso 0.243(8) 1 calc R U P A 2
H1AC H 0.417474 0.210734 0.259429 0.196 Uiso 0.243(8) 1 calc R U P A 2
C2A C 0.205(2) 0.1921(8) 0.3120(6) 0.077(4) Uani 0.243(8) 1 d D U P A 2
H2AA H 0.092453 0.192123 0.288205 0.092 Uiso 0.243(8) 1 calc R U P A 2
H2AB H 0.185040 0.149936 0.340457 0.092 Uiso 0.243(8) 1 calc R U P A 2
O1A O 0.2281(19) 0.2770(8) 0.3351(5) 0.054(3) Uani 0.243(8) 1 d D U P A 2
C3 C 0.2822(5) 0.27886(16) 0.38838(10) 0.0651(8) Uani 1 1 d . . . . .
C4 C 0.2697(4) 0.36684(14) 0.41027(8) 0.0486(6) Uani 1 1 d . . . . .
C5 C 0.2693(3) 0.45051(14) 0.38748(8) 0.0461(6) Uani 1 1 d . . . . .
C6 C 0.2592(3) 0.51065(14) 0.43001(9) 0.0486(6) Uani 1 1 d . . . . .
C7 C 0.2535(3) 0.46297(14) 0.47762(8) 0.0454(6) Uani 1 1 d . . . . .
C8 C 0.2463(3) 0.49389(15) 0.53189(9) 0.0500(6) Uani 1 1 d . . . . .
H8 H 0.246453 0.554287 0.537940 0.060 Uiso 1 1 calc R U . . .
C9 C 0.2344(3) 0.47569(14) 0.62480(8) 0.0442(5) Uani 1 1 d . . . . .
C10 C 0.2223(3) 0.56278(14) 0.63969(9) 0.0475(6) Uani 1 1 d . . . . .
H10 H 0.215534 0.606401 0.613437 0.057 Uiso 1 1 calc R U . . .
C11 C 0.2201(4) 0.58555(15) 0.69338(9) 0.0510(6) Uani 1 1 d . . . . .
C12 C 0.2284(4) 0.52240(17) 0.73350(9) 0.0584(7) Uani 1 1 d . . . . .
H12 H 0.225624 0.538888 0.769495 0.070 Uiso 1 1 calc R U . . .
C13 C 0.2406(4) 0.43611(16) 0.71985(9) 0.0579(7) Uani 1 1 d . . . . .
H13 H 0.247691 0.393575 0.746763 0.069 Uiso 1 1 calc R U . . .
C14 C 0.2427(4) 0.41020(14) 0.66556(9) 0.0493(6) Uani 1 1 d . . . . .
C15 C 0.2754(4) 0.47425(16) 0.32893(9) 0.0565(7) Uani 1 1 d . . . . .
H15A H 0.322351 0.425100 0.309144 0.085 Uiso 1 1 calc R U . . .
H15B H 0.358138 0.523837 0.324800 0.085 Uiso 1 1 calc R U . . .
H15C H 0.149693 0.488997 0.315408 0.085 Uiso 1 1 calc R U . . .
C16 C 0.2564(5) 0.60929(15) 0.42493(11) 0.0693(8) Uani 1 1 d . . . . .
H16A H 0.355315 0.627713 0.401926 0.104 Uiso 1 1 calc R U . . .
H16B H 0.276808 0.635304 0.459885 0.104 Uiso 1 1 calc R U . . .
H16C H 0.135308 0.627802 0.409731 0.104 Uiso 1 1 calc R U . . .
C17 C 0.1618(7) -0.1491(3) 0.31273(15) 0.1313(16) Uani 1 1 d . . . . .
H17A H 0.187834 -0.168068 0.276928 0.197 Uiso 1 1 calc R U . . .
H17B H 0.122608 -0.088565 0.311903 0.197 Uiso 1 1 calc R U . . .
H17C H 0.062259 -0.184639 0.326625 0.197 Uiso 1 1 calc R U . . .
C18 C 0.3341(6) -0.1582(2) 0.34744(12) 0.0884(10) Uani 1 1 d . . . . .
H18A H 0.376841 -0.218884 0.347318 0.106 Uiso 1 1 calc R U . . .
H18B H 0.434553 -0.121710 0.333791 0.106 Uiso 1 1 calc R U . . .
C19 C 0.3065(4) -0.04566(16) 0.41293(10) 0.0571(7) Uani 1 1 d . . . . .
C20 C 0.2717(3) -0.02533(15) 0.46921(9) 0.0489(6) Uani 1 1 d . . . . .
C21 C 0.2399(3) -0.07686(15) 0.51420(9) 0.0513(6) Uani 1 1 d . . . . .
C22 C 0.2172(3) -0.01925(15) 0.55706(9) 0.0509(6) Uani 1 1 d . . . . .
C23 C 0.2360(3) 0.06630(15) 0.53747(9) 0.0485(6) Uani 1 1 d . . . . .
C24 C 0.2281(4) 0.14800(17) 0.56557(10) 0.0604(7) Uani 1 1 d . . . . .
H24 H 0.202414 0.144960 0.601938 0.073 Uiso 1 1 calc R U . . .
C25 C 0.2349(5) -0.17574(16) 0.51757(11) 0.0740(8) Uani 1 1 d . . . . .
H25A H 0.120722 -0.193936 0.534285 0.111 Uiso 1 1 calc R U . . .
H25B H 0.343593 -0.196184 0.538599 0.111 Uiso 1 1 calc R U . . .
H25C H 0.237318 -0.200177 0.481985 0.111 Uiso 1 1 calc R U . . .
C26 C 0.1797(5) -0.04543(18) 0.61392(10) 0.0732(8) Uani 1 1 d . . . . .
H26A H 0.086129 -0.091417 0.613674 0.110 Uiso 1 1 calc R U . . .
H26B H 0.133593 0.004550 0.633092 0.110 Uiso 1 1 calc R U . . .
H26C H 0.295498 -0.066160 0.631346 0.110 Uiso 1 1 calc R U . . .

loop_
_atom_site_aniso_label
_atom_site_aniso_U_11
_atom_site_aniso_U_22
_atom_site_aniso_U_33
_atom_site_aniso_U_23
_atom_site_aniso_U_13
_atom_site_aniso_U_12
N1 0.0714(14) 0.0386(10) 0.0382(10) 0.0072(8) 0.0031(9) 0.0000(9)
N2 0.0596(13) 0.0388(10) 0.0403(10) 0.0001(8) 0.0046(9) 0.0015(9)
N3 0.0828(17) 0.0563(14) 0.0656(15) -0.0187(12) 0.0050(12) 0.0029(12)
N4 0.119(2) 0.0419(12) 0.0493(12) 0.0064(9) 0.0060(13) -0.0018(12)
N5 0.0584(13) 0.0434(11) 0.0449(11) 0.0026(8) -0.0004(9) -0.0025(9)
O2 0.198(3) 0.0433(11) 0.0527(11) 0.0061(9) 0.0125(13) 0.0031(12)
O3 0.143(2) 0.0468(11) 0.0856(15) -0.0061(10) 0.0136(14) 0.0061(12)
O4 0.151(2) 0.0762(14) 0.0672(13) -0.0357(11) 0.0026(13) 0.0065(13)
O5 0.1302(19) 0.0542(11) 0.0555(11) -0.0089(8) 0.0093(11) 0.0000(11)
O6 0.1274(19) 0.0621(12) 0.0563(11) 0.0017(10) 0.0146(11) -0.0052(11)
O7 0.1209(18) 0.0474(11) 0.0595(11) -0.0026(8) 0.0034(11) -0.0021(10)
C1 0.109(4) 0.087(3) 0.089(4) -0.018(3) -0.001(3) -0.008(3)
C2 0.097(3) 0.0617(19) 0.050(2) -0.0060(15) 0.004(2) 0.012(2)
O1 0.091(3) 0.0549(15) 0.0446(15) -0.0021(10) 0.005(2) 0.0068(19)
C1A 0.135(14) 0.117(12) 0.146(14) -0.050(11) 0.072(12) -0.021(11)
C2A 0.093(9) 0.072(7) 0.065(7) -0.016(6) 0.005(7) -0.019(7)
O1A 0.078(7) 0.049(4) 0.037(4) -0.008(3) 0.008(6) 0.000(5)
C3 0.103(2) 0.0514(16) 0.0406(13) 0.0016(11) 0.0019(14) -0.0006(14)
C4 0.0632(16) 0.0453(13) 0.0372(12) 0.0033(10) 0.0007(11) -0.0010(11)
C5 0.0503(15) 0.0480(13) 0.0400(12) 0.0076(10) 0.0024(10) -0.0002(10)
C6 0.0570(16) 0.0423(12) 0.0465(13) 0.0052(10) 0.0034(11) -0.0023(11)
C7 0.0538(15) 0.0402(12) 0.0424(12) 0.0027(10) 0.0026(10) -0.0002(10)
C8 0.0673(17) 0.0365(12) 0.0464(13) 0.0003(10) 0.0031(11) 0.0016(11)
C9 0.0492(14) 0.0417(12) 0.0418(12) -0.0025(10) 0.0017(10) 0.0009(10)
C10 0.0559(15) 0.0408(13) 0.0461(13) 0.0010(10) 0.0030(11) -0.0010(10)
C11 0.0587(16) 0.0457(13) 0.0487(13) -0.0094(11) 0.0039(11) -0.0001(11)
C12 0.0698(18) 0.0659(17) 0.0392(12) -0.0083(12) 0.0002(12) 0.0006(13)
C13 0.0766(19) 0.0560(16) 0.0410(13) 0.0055(11) 0.0028(12) 0.0010(13)
C14 0.0600(16) 0.0431(13) 0.0450(13) 0.0023(10) 0.0038(11) -0.0008(11)
C15 0.0675(18) 0.0570(15) 0.0450(13) 0.0125(11) 0.0017(12) -0.0008(12)
C16 0.102(2) 0.0433(14) 0.0631(16) 0.0106(12) 0.0058(15) 0.0008(14)
C17 0.124(4) 0.180(4) 0.089(3) -0.052(3) -0.002(3) -0.003(3)
C18 0.124(3) 0.0685(19) 0.073(2) -0.0159(15) 0.010(2) 0.0100(18)
C19 0.0678(18) 0.0497(15) 0.0535(15) -0.0020(12) -0.0012(13) 0.0012(12)
C20 0.0514(15) 0.0449(13) 0.0501(13) -0.0029(10) -0.0021(11) 0.0022(11)
C21 0.0527(15) 0.0435(12) 0.0575(14) 0.0040(11) -0.0020(12) 0.0000(11)
C22 0.0544(16) 0.0506(14) 0.0477(13) 0.0033(11) 0.0017(11) 0.0008(11)
C23 0.0515(15) 0.0486(14) 0.0453(13) 0.0004(10) 0.0005(11) 0.0019(11)
C24 0.080(2) 0.0531(16) 0.0482(14) -0.0024(12) 0.0038(13) 0.0012(13)
C25 0.100(2) 0.0488(15) 0.0726(18) 0.0065(13) 0.0006(16) 0.0015(15)
C26 0.093(2) 0.0665(17) 0.0609(16) 0.0121(13) 0.0140(15) 0.0028(15)

loop_
_atom_type_symbol
_atom_type_description
_atom_type_scat_dispersion_real
_atom_type_scat_dispersion_imag
_atom_type_scat_source
C C 0.0033 0.0016 'International Tables Vol C Tables 4.2.6.8 and 6.1.1.4'
H H 0.0000 0.0000 'International Tables Vol C Tables 4.2.6.8 and 6.1.1.4'
N N 0.0061 0.0033 'International Tables Vol C Tables 4.2.6.8 and 6.1.1.4'
O O 0.0106 0.0060 'International Tables Vol C Tables 4.2.6.8 and 6.1.1.4'

loop_
_geom_angle_atom_site_label_1
_geom_angle_atom_site_label_2
_geom_angle_atom_site_label_3
_geom_angle
_geom_angle_site_symmetry_1
_geom_angle_site_symmetry_3
C4 N1 C7 109.79(17) . .
C4 N1 H1 125.1 . .
C7 N1 H1 125.1 . .
C8 N2 C9 121.54(18) . .
O3 N3 O4 122.0(2) . .
O3 N3 C11 119.6(2) . .
O4 N3 C11 118.5(2) . .
C14 N4 H4A 109.3 . .
C14 N4 H4B 109.2 . .
H4A N4 H4B 109.3 . .
C20 N5 C23 109.17(18) . .
C20 N5 H5 125.4 . .
C23 N5 H5 125.4 . .
C19 O5 C18 116.2(2) . .
C2 C1 H1A 109.5 . .
C2 C1 H1B 109.5 . .
H1A C1 H1B 109.5 . .
C2 C1 H1C 109.5 . .
H1A C1 H1C 109.5 . .
H1B C1 H1C 109.5 . .
O1 C2 C1 110.9(5) . .
O1 C2 H2A 109.5 . .
C1 C2 H2A 109.5 . .
O1 C2 H2B 109.5 . .
C1 C2 H2B 109.5 . .
H2A C2 H2B 108.0 . .
C3 O1 C2 118.1(4) . .
C2A C1A H1AA 109.5 . .
C2A C1A H1AB 109.5 . .
H1AA C1A H1AB 109.5 . .
C2A C1A H1AC 109.5 . .
H1AA C1A H1AC 109.5 . .
H1AB C1A H1AC 109.5 . .
O1A C2A C1A 113.7(15) . .
O1A C2A H2AA 108.8 . .
C1A C2A H2AA 108.8 . .
O1A C2A H2AB 108.8 . .
C1A C2A H2AB 108.8 . .
H2AA C2A H2AB 107.7 . .
C3 O1A C2A 115.8(11) . .
O2 C3 O1 122.6(3) . .
O2 C3 O1A 120.9(5) . .
O2 C3 C4 123.0(2) . .
O1 C3 C4 114.0(3) . .
O1A C3 C4 111.5(5) . .
N1 C4 C5 108.11(19) . .
N1 C4 C3 118.26(19) . .
C5 C4 C3 133.6(2) . .
C4 C5 C6 106.73(19) . .
C4 C5 C15 127.9(2) . .
C6 C5 C15 125.4(2) . .
C7 C6 C5 107.84(19) . .
C7 C6 C16 126.2(2) . .
C5 C6 C16 126.0(2) . .
N1 C7 C6 107.53(19) . .
N1 C7 C8 123.06(19) . .
C6 C7 C8 129.4(2) . .
N2 C8 C7 123.1(2) . .
N2 C8 H8 118.5 . .
C7 C8 H8 118.5 . .
C10 C9 N2 126.49(19) . .
C10 C9 C14 118.9(2) . .
N2 C9 C14 114.64(19) . .
C9 C10 C11 120.3(2) . .
C9 C10 H10 119.9 . .
C11 C10 H10 119.9 . .
C10 C11 C12 121.4(2) . .
C10 C11 N3 119.2(2) . .
C12 C11 N3 119.4(2) . .
C13 C12 C11 119.4(2) . .
C13 C12 H12 120.3 . .
C11 C12 H12 120.3 . .
C12 C13 C14 120.9(2) . .
C12 C13 H13 119.6 . .
C14 C13 H13 119.6 . .
N4 C14 C13 121.4(2) . .
N4 C14 C9 119.4(2) . .
C13 C14 C9 119.1(2) . .
C5 C15 H15A 109.5 . .
C5 C15 H15B 109.5 . .
H15A C15 H15B 109.5 . .
C5 C15 H15C 109.5 . .
H15A C15 H15C 109.5 . .
H15B C15 H15C 109.5 . .
C6 C16 H16A 109.5 . .
C6 C16 H16B 109.5 . .
H16A C16 H16B 109.5 . .
C6 C16 H16C 109.5 . .
H16A C16 H16C 109.5 . .
H16B C16 H16C 109.5 . .
C18 C17 H17A 109.5 . .
C18 C17 H17B 109.5 . .
H17A C17 H17B 109.5 . .
C18 C17 H17C 109.5 . .
H17A C17 H17C 109.5 . .
H17B C17 H17C 109.5 . .
O5 C18 C17 109.9(3) . .
O5 C18 H18A 109.7 . .
C17 C18 H18A 109.7 . .
O5 C18 H18B 109.7 . .
C17 C18 H18B 109.7 . .
H18A C18 H18B 108.2 . .
O6 C19 O5 123.4(2) . .
O6 C19 C20 124.2(2) . .
O5 C19 C20 112.4(2) . .
N5 C20 C21 108.6(2) . .
N5 C20 C19 117.8(2) . .
C21 C20 C19 133.5(2) . .
C20 C21 C22 106.8(2) . .
C20 C21 C25 127.7(2) . .
C22 C21 C25 125.5(2) . .
C21 C22 C23 107.6(2) . .
C21 C22 C26 125.7(2) . .
C23 C22 C26 126.7(2) . .
N5 C23 C22 107.80(19) . .
N5 C23 C24 122.9(2) . .
C22 C23 C24 129.3(2) . .
O7 C24 C23 127.1(2) . .
O7 C24 H24 116.5 . .
C23 C24 H24 116.5 . .
C21 C25 H25A 109.5 . .
C21 C25 H25B 109.5 . .
H25A C25 H25B 109.5 . .
C21 C25 H25C 109.5 . .
H25A C25 H25C 109.5 . .
H25B C25 H25C 109.5 . .
C22 C26 H26A 109.5 . .
C22 C26 H26B 109.5 . .
H26A C26 H26B 109.5 . .
C22 C26 H26C 109.5 . .
H26A C26 H26C 109.5 . .
H26B C26 H26C 109.5 . .

loop_
_geom_bond_atom_site_label_1
_geom_bond_atom_site_label_2
_geom_bond_distance
_geom_bond_site_symmetry_2
N1 C4 1.362(3) .
N1 C7 1.362(3) .
N1 H1 0.8600 .
N2 C8 1.263(3) .
N2 C9 1.406(3) .
N3 O3 1.227(3) .
N3 O4 1.232(3) .
N3 C11 1.439(3) .
N4 C14 1.346(3) .
N4 H4A 0.8615 .
N4 H4B 0.8613 .
N5 C20 1.360(3) .
N5 C23 1.360(3) .
N5 H5 0.8600 .
O2 C3 1.207(3) .
O5 C19 1.332(3) .
O5 C18 1.464(3) .
O6 C19 1.194(3) .
O7 C24 1.214(3) .
C1 C2 1.490(4) .
C1 H1A 0.9600 .
C1 H1B 0.9600 .
C1 H1C 0.9600 .
C2 O1 1.456(5) .
C2 H2A 0.9700 .
C2 H2B 0.9700 .
O1 C3 1.354(5) .
C1A C2A 1.510(5) .
C1A H1AA 0.9600 .
C1A H1AB 0.9600 .
C1A H1AC 0.9600 .
C2A O1A 1.418(9) .
C2A H2AA 0.9700 .
C2A H2AB 0.9700 .
O1A C3 1.365(14) .
C3 C4 1.447(3) .
C4 C5 1.392(3) .
C5 C6 1.401(3) .
C5 C15 1.501(3) .
C6 C7 1.389(3) .
C6 C16 1.504(3) .
C7 C8 1.431(3) .
C8 H8 0.9300 .
C9 C10 1.378(3) .
C9 C14 1.420(3) .
C10 C11 1.379(3) .
C10 H10 0.9300 .
C11 C12 1.383(3) .
C12 C13 1.358(3) .
C12 H12 0.9300 .
C13 C14 1.406(3) .
C13 H13 0.9300 .
C15 H15A 0.9600 .
C15 H15B 0.9600 .
C15 H15C 0.9600 .
C16 H16A 0.9600 .
C16 H16B 0.9600 .
C16 H16C 0.9600 .
C17 C18 1.466(5) .
C17 H17A 0.9600 .
C17 H17B 0.9600 .
C17 H17C 0.9600 .
C18 H18A 0.9700 .
C18 H18B 0.9700 .
C19 C20 1.463(3) .
C20 C21 1.390(3) .
C21 C22 1.393(3) .
C21 C25 1.505(3) .
C22 C23 1.396(3) .
C22 C26 1.502(3) .
C23 C24 1.427(3) .
C24 H24 0.9300 .
C25 H25A 0.9600 .
C25 H25B 0.9600 .
C25 H25C 0.9600 .
C26 H26A 0.9600 .
C26 H26B 0.9600 .
C26 H26C 0.9600 .

loop_
_geom_hbond_atom_site_label_D
_geom_hbond_atom_site_label_H
_geom_hbond_atom_site_label_A
_geom_hbond_distance_DH
_geom_hbond_distance_HA
_geom_hbond_distance_DA
_geom_hbond_angle_DHA
_geom_hbond_site_symmetry_A
_geom_hbond_publ_flag
N1 H1 O7 0.86 2.27 3.126(3) 179.8 . yes
N4 H4B O7 0.86 2.35 3.036(3) 136.6 . yes
N5 H5 O2 0.86 2.02 2.875(3) 169.8 . yes
N4 H4A O4 0.86 2.36 3.021(3) 134.3 2_546 yes

loop_
_geom_torsion_atom_site_label_1
_geom_torsion_atom_site_label_2
_geom_torsion_atom_site_label_3
_geom_torsion_atom_site_label_4
_geom_torsion
_geom_torsion_site_symmetry_1
_geom_torsion_site_symmetry_2
_geom_torsion_site_symmetry_3
_geom_torsion_site_symmetry_4
C1 C2 O1 C3 95.0(5) . . . .
C1A C2A O1A C3 -99.8(16) . . . .
C2 O1 C3 O2 -0.6(7) . . . .
C2 O1 C3 C4 172.6(4) . . . .
C2A O1A C3 O2 -13.4(14) . . . .
C2A O1A C3 C4 -170.1(9) . . . .
C7 N1 C4 C5 -0.3(3) . . . .
C7 N1 C4 C3 178.5(2) . . . .
O2 C3 C4 N1 3.5(5) . . . .
O1 C3 C4 N1 -169.7(3) . . . .
O1A C3 C4 N1 159.5(6) . . . .
O2 C3 C4 C5 -178.1(3) . . . .
O1 C3 C4 C5 8.7(5) . . . .
O1A C3 C4 C5 -22.1(7) . . . .
N1 C4 C5 C6 0.2(3) . . . .
C3 C4 C5 C6 -178.3(3) . . . .
N1 C4 C5 C15 -179.0(2) . . . .
C3 C4 C5 C15 2.6(5) . . . .
C4 C5 C6 C7 0.0(3) . . . .
C15 C5 C6 C7 179.1(2) . . . .
C4 C5 C6 C16 179.6(2) . . . .
C15 C5 C6 C16 -1.3(4) . . . .
C4 N1 C7 C6 0.3(3) . . . .
C4 N1 C7 C8 -178.7(2) . . . .
C5 C6 C7 N1 -0.1(3) . . . .
C16 C6 C7 N1 -179.7(2) . . . .
C5 C6 C7 C8 178.7(2) . . . .
C16 C6 C7 C8 -0.9(4) . . . .
C9 N2 C8 C7 179.5(2) . . . .
N1 C7 C8 N2 -2.0(4) . . . .
C6 C7 C8 N2 179.3(2) . . . .
C8 N2 C9 C10 4.7(4) . . . .
C8 N2 C9 C14 -175.2(2) . . . .
N2 C9 C10 C11 -179.3(2) . . . .
C14 C9 C10 C11 0.6(4) . . . .
C9 C10 C11 C12 -0.5(4) . . . .
C9 C10 C11 N3 180.0(2) . . . .
O3 N3 C11 C10 -1.4(4) . . . .
O4 N3 C11 C10 179.3(3) . . . .
O3 N3 C11 C12 179.1(3) . . . .
O4 N3 C11 C12 -0.2(4) . . . .
C10 C11 C12 C13 0.6(4) . . . .
N3 C11 C12 C13 -179.9(2) . . . .
C11 C12 C13 C14 -0.7(4) . . . .
C12 C13 C14 N4 178.6(3) . . . .
C12 C13 C14 C9 0.8(4) . . . .
C10 C9 C14 N4 -178.6(2) . . . .
N2 C9 C14 N4 1.3(3) . . . .
C10 C9 C14 C13 -0.7(4) . . . .
N2 C9 C14 C13 179.2(2) . . . .
C19 O5 C18 C17 -84.3(4) . . . .
C18 O5 C19 O6 1.5(4) . . . .
C18 O5 C19 C20 -177.9(2) . . . .
C23 N5 C20 C21 0.0(3) . . . .
C23 N5 C20 C19 -179.6(2) . . . .
O6 C19 C20 N5 4.4(4) . . . .
O5 C19 C20 N5 -176.2(2) . . . .
O6 C19 C20 C21 -175.1(3) . . . .
O5 C19 C20 C21 4.3(4) . . . .
N5 C20 C21 C22 0.1(3) . . . .
C19 C20 C21 C22 179.6(3) . . . .
N5 C20 C21 C25 -178.5(2) . . . .
C19 C20 C21 C25 1.0(5) . . . .
C20 C21 C22 C23 -0.1(3) . . . .
C25 C21 C22 C23 178.5(2) . . . .
C20 C21 C22 C26 180.0(2) . . . .
C25 C21 C22 C26 -1.4(4) . . . .
C20 N5 C23 C22 -0.1(3) . . . .
C20 N5 C23 C24 178.8(2) . . . .
C21 C22 C23 N5 0.1(3) . . . .
C26 C22 C23 N5 -180.0(2) . . . .
C21 C22 C23 C24 -178.7(2) . . . .
C26 C22 C23 C24 1.2(4) . . . .
N5 C23 C24 O7 -1.2(4) . . . .
C22 C23 C24 O7 177.4(3) . . . .
